data_2240553
loop_
_publ_author_name
'Shalini, Suresh'
'Girija, C. R.'
'Jotani, Mukesh M.'
'Sathish, C. D.'
'Venkatesha, T. V.'

_publ_section_title
;
 Crystal structure of
 2-{(<i>E</i>)-[(2-hydroxyphenyl)iminiumyl]methyl}-4-methylphenolate
;
_journal_coeditor_code HB7370
_journal_issue 5
_journal_name_full 'Acta Crystallographica Section E'
_journal_page_first o288
_journal_paper_doi 10.1107/S2056989015006374
_journal_volume 71
_journal_year 2015
_chemical_formula_iupac 'C14 H13 N O2'
_chemical_formula_moiety 'C14 H13 N O2'
_chemical_formula_sum 'C14 H13 N O2'
_chemical_formula_weight 227.25
_chemical_melting_point 355
_chemical_name_common N-(5-methylsalicylidene)aniline
_chemical_name_systematic
;
2-{(<i>E</i>)-[(2-Hydroxyphenyl)iminiumyl]methyl}-4-methylphenolate
;
_space_group_crystal_system orthorhombic
_space_group_IT_number 61
_space_group_name_Hall '-P 2ac 2ab'
_space_group_name_H-M_alt 'P b c a'
_symmetry_space_group_name_Hall '-P 2ac 2ab'
_symmetry_space_group_name_H-M 'P b c a'
_atom_sites_solution_hydrogens mixed
_audit_creation_method SHELXL-2014/7
_cell_angle_alpha 90
_cell_angle_beta 90
_cell_angle_gamma 90
_cell_formula_units_Z 8
_cell_length_a 12.9474(18)
_cell_length_b 9.0660(13)
_cell_length_c 19.583(3)
_cell_measurement_reflns_used 500
_cell_measurement_temperature 293(2)
_cell_measurement_theta_max 50.0
_cell_measurement_theta_min 5.0
_cell_volume 2298.7(6)
_computing_cell_refinement
;
SAINT (Bruker, 2009)
;
_computing_data_collection
;
APEX2 (Bruker, 2009)
;
_computing_data_reduction
;
SAINT (Bruker, 2009)
;
_computing_molecular_graphics
;
ORTEP-3 for Windows (Farrugia, 2012) and PLATON (Spek, 2009)
;
_computing_publication_material
;
SHELXL2014 (Sheldrick, 2015) and PLATON (Spek, 2009)
;
_computing_structure_refinement
;
SHELXL2014 (Sheldrick, 2015)
;
_computing_structure_solution
;
SHELXS97 (Sheldrick, 2008)
;
_diffrn_ambient_temperature 293(2)
_diffrn_measured_fraction_theta_full 0.974
_diffrn_measured_fraction_theta_max 0.973
_diffrn_measurement_device_type 'Bruker APEXII CCD'
_diffrn_measurement_method OMEGA-PHI
_diffrn_radiation_type MoK\a
_diffrn_radiation_wavelength 0.71073
_diffrn_reflns_av_R_equivalents 0.0589
_diffrn_reflns_limit_h_max 16
_diffrn_reflns_limit_h_min -16
_diffrn_reflns_limit_k_max 8
_diffrn_reflns_limit_k_min -11
_diffrn_reflns_limit_l_max 25
_diffrn_reflns_limit_l_min -25
_diffrn_reflns_number 29481
_diffrn_reflns_theta_full 25.000
_diffrn_reflns_theta_max 27.550
_diffrn_reflns_theta_min 2.608
_exptl_absorpt_coefficient_mu 0.088
_exptl_absorpt_correction_T_max 1.0000
_exptl_absorpt_correction_T_min 0.8754
_exptl_absorpt_correction_type multi-scan
_exptl_absorpt_process_details
;
(SADABS; Bruker, 2009)
;
_exptl_crystal_colour colorless
_exptl_crystal_density_diffrn 1.313
_exptl_crystal_description block
_exptl_crystal_F_000 960
_exptl_crystal_size_max 0.3
_exptl_crystal_size_mid 0.25
_exptl_crystal_size_min 0.20
_refine_diff_density_max 0.213
_refine_diff_density_min -0.201
_refine_ls_extinction_method none
_refine_ls_goodness_of_fit_ref 1.052
_refine_ls_hydrogen_treatment mixed
_refine_ls_matrix_type full
_refine_ls_number_parameters 163
_refine_ls_number_reflns 2583
_refine_ls_number_restraints 2
_refine_ls_restrained_S_all 1.052
_refine_ls_R_factor_all 0.0805
_refine_ls_R_factor_gt 0.0498
_refine_ls_shift/su_max 0.015
_refine_ls_shift/su_mean 0.000
_refine_ls_structure_factor_coef Fsqd
_refine_ls_weighting_details 'w=1/[\s^2^(Fo^2^)+(0.0467P)^2^+1.0454P] where P=(Fo^2^+2Fc^2^)/3'
_refine_ls_weighting_scheme calc
_refine_ls_wR_factor_gt 0.1113
_refine_ls_wR_factor_ref 0.1298
_reflns_number_gt 1810
_reflns_number_total 2583
_reflns_threshold_expression I>2\s(I)
_cod_data_source_file hb7370sup1.cf
_cod_data_source_block I
_cod_database_code 2240553
_cod_database_fobs_code 2240553
_shelx_space_group_comment
;
The symmetry employed for this shelxl refinement is uniquely defined
by the following loop, which should always be used as a source of
symmetry information in preference to the above space-group names.
They are only intended as comments.
;

loop_
_space_group_symop_operation_xyz
'x, y, z'
'x+1/2, -y+1/2, -z'
'-x, y+1/2, -z+1/2'
'-x+1/2, -y, z+1/2'
'-x, -y, -z'
'-x-1/2, y-1/2, z'
'x, -y-1/2, z-1/2'
'x-1/2, y, -z-1/2'

loop_
_atom_site_type_symbol
_atom_site_label
_atom_site_fract_x
_atom_site_fract_y
_atom_site_fract_z
_atom_site_U_iso_or_equiv
_atom_site_adp_type
_atom_site_calc_flag
_atom_site_occupancy
H H1 0.6541(13) 0.138(3) 0.2650(11) 0.063(7) Uiso d 1
H H4 0.5002(18) 0.378(3) 0.1982(14) 0.099(9) Uiso d 1
N N1 0.71804(10) 0.16956(16) 0.25537(7) 0.0328(3) Uani d 1
C C8 0.78912(12) 0.1022(2) 0.29051(8) 0.0345(4) Uani d 1
H H8 0.8579 0.1254 0.2819 0.041 Uiso calc 1
O O1 0.58630(9) 0.00525(16) 0.31990(7) 0.0465(4) Uani d 1
C C9 0.73191(11) 0.2767(2) 0.20440(8) 0.0315(4) Uani d 1
O O2 0.55197(9) 0.31121(17) 0.20963(7) 0.0494(4) Uani d 1
C C14 0.64308(12) 0.3480(2) 0.18036(9) 0.0350(4) Uani d 1
C C5 0.66350(13) -0.0477(2) 0.35492(9) 0.0358(4) Uani d 1
C C10 0.82779(13) 0.3143(2) 0.17751(9) 0.0389(4) Uani d 1
H H10 0.8872 0.2685 0.1937 0.047 Uiso calc 1
C C4 0.76708(12) -0.0042(2) 0.34097(8) 0.0335(4) Uani d 1
C C2 0.83378(15) -0.1684(2) 0.42880(10) 0.0451(5) Uani d 1
C C13 0.65167(14) 0.4516(2) 0.12897(9) 0.0415(5) Uani d 1
H H13 0.5928 0.4982 0.1124 0.050 Uiso calc 1
C C6 0.64951(14) -0.1513(2) 0.40786(9) 0.0441(5) Uani d 1
H H6 0.5830 -0.1815 0.4191 0.053 Uiso calc 1
C C11 0.83474(14) 0.4189(2) 0.12694(10) 0.0462(5) Uani d 1
H H11 0.8990 0.4445 0.1094 0.055 Uiso calc 1
C C3 0.84905(13) -0.0673(2) 0.37804(9) 0.0418(5) Uani d 1
H H3 0.9163 -0.0390 0.3676 0.050 Uiso calc 1
C C7 0.73159(15) -0.2085(2) 0.44311(9) 0.0461(5) Uani d 1
H H7 0.7190 -0.2763 0.4778 0.055 Uiso calc 1
C C12 0.74692(16) 0.4864(2) 0.10209(9) 0.0457(5) Uani d 1
H H12 0.7520 0.5554 0.0671 0.055 Uiso calc 1
C C1 0.92146(18) -0.2371(3) 0.46830(12) 0.0691(7) Uani d 1
H H1A 0.9742 -0.2687 0.4372 0.104 Uiso calc 1
H H1B 0.8963 -0.3205 0.4935 0.104 Uiso calc 1
H H1C 0.9497 -0.1658 0.4994 0.104 Uiso calc 1

loop_
_atom_site_aniso_label
_atom_site_aniso_U_11
_atom_site_aniso_U_22
_atom_site_aniso_U_33
_atom_site_aniso_U_12
_atom_site_aniso_U_13
_atom_site_aniso_U_23
N1 0.0232(6) 0.0327(9) 0.0425(8) -0.0010(6) -0.0004(6) -0.0013(6)
C8 0.0243(7) 0.0355(11) 0.0437(9) -0.0001(7) -0.0016(7) -0.0035(8)
O1 0.0253(6) 0.0571(10) 0.0572(8) -0.0049(6) -0.0043(5) 0.0051(7)
C9 0.0267(8) 0.0304(10) 0.0372(8) -0.0001(7) -0.0005(6) -0.0027(7)
O2 0.0249(6) 0.0582(10) 0.0651(9) 0.0050(6) 0.0004(6) 0.0148(7)
C14 0.0271(8) 0.0381(11) 0.0398(9) 0.0005(7) -0.0008(7) -0.0029(8)
C5 0.0305(8) 0.0360(11) 0.0410(9) -0.0041(7) 0.0000(7) -0.0059(8)
C10 0.0281(8) 0.0410(12) 0.0477(10) 0.0032(7) 0.0011(7) -0.0013(8)
C4 0.0289(8) 0.0332(10) 0.0383(8) -0.0017(7) -0.0016(7) -0.0022(7)
C2 0.0450(10) 0.0474(13) 0.0429(10) 0.0017(9) -0.0054(8) 0.0043(9)
C13 0.0381(9) 0.0443(12) 0.0423(10) 0.0050(8) -0.0062(8) 0.0023(8)
C6 0.0378(9) 0.0485(13) 0.0459(10) -0.0095(8) 0.0057(8) 0.0001(9)
C11 0.0377(10) 0.0494(13) 0.0516(11) -0.0049(9) 0.0109(8) 0.0016(9)
C3 0.0288(8) 0.0483(13) 0.0482(10) 0.0004(8) -0.0034(7) 0.0044(9)
C7 0.0528(11) 0.0463(13) 0.0392(9) -0.0045(9) 0.0019(8) 0.0038(9)
C12 0.0516(11) 0.0447(13) 0.0408(9) -0.0021(9) 0.0033(9) 0.0053(9)
C1 0.0560(13) 0.085(2) 0.0662(14) 0.0045(12) -0.0112(11) 0.0278(14)

loop_
_atom_type_symbol
_atom_type_description
_atom_type_scat_dispersion_real
_atom_type_scat_dispersion_imag
_atom_type_scat_source
C C 0.0033 0.0016 'International Tables Vol C Tables 4.2.6.8 and 6.1.1.4'
H H 0.0000 0.0000 'International Tables Vol C Tables 4.2.6.8 and 6.1.1.4'
N N 0.0061 0.0033 'International Tables Vol C Tables 4.2.6.8 and 6.1.1.4'
O O 0.0106 0.0060 'International Tables Vol C Tables 4.2.6.8 and 6.1.1.4'

loop_
_geom_angle_atom_site_label_1
_geom_angle_atom_site_label_2
_geom_angle_atom_site_label_3
_geom_angle
C8 N1 C9 127.59(14)
C8 N1 H1 113.3(15)
C9 N1 H1 119.1(15)
N1 C8 C4 123.26(15)
N1 C8 H8 118.4
C4 C8 H8 118.4
C10 C9 C14 119.50(16)
C10 C9 N1 123.55(15)
C14 C9 N1 116.95(14)
C14 O2 H4 111.4(18)
O2 C14 C13 123.12(15)
O2 C14 C9 117.36(16)
C13 C14 C9 119.52(15)
O1 C5 C6 122.24(16)
O1 C5 C4 121.25(16)
C6 C5 C4 116.51(16)
C11 C10 C9 120.02(16)
C11 C10 H10 120.0
C9 C10 H10 120.0
C3 C4 C8 119.13(15)
C3 C4 C5 119.91(16)
C8 C4 C5 120.96(15)
C3 C2 C7 117.15(17)
C3 C2 C1 122.77(18)
C7 C2 C1 120.08(18)
C12 C13 C14 120.40(17)
C12 C13 H13 119.8
C14 C13 H13 119.8
C7 C6 C5 121.52(17)
C7 C6 H6 119.2
C5 C6 H6 119.2
C10 C11 C12 120.41(17)
C10 C11 H11 119.8
C12 C11 H11 119.8
C2 C3 C4 122.59(17)
C2 C3 H3 118.7
C4 C3 H3 118.7
C6 C7 C2 122.30(18)
C6 C7 H7 118.9
C2 C7 H7 118.9
C13 C12 C11 120.12(18)
C13 C12 H12 119.9
C11 C12 H12 119.9
C2 C1 H1A 109.5
C2 C1 H1B 109.5
H1A C1 H1B 109.5
C2 C1 H1C 109.5
H1A C1 H1C 109.5
H1B C1 H1C 109.5

loop_
_geom_bond_atom_site_label_1
_geom_bond_atom_site_label_2
_geom_bond_distance
N1 C8 1.301(2)
N1 C9 1.404(2)
N1 H1 0.895(16)
C8 C4 1.410(2)
C8 H8 0.9300
O1 C5 1.304(2)
C9 C10 1.391(2)
C9 C14 1.401(2)
O2 C14 1.353(2)
O2 H4 0.932(17)
C14 C13 1.381(3)
C5 C6 1.410(3)
C5 C4 1.424(2)
C10 C11 1.374(3)
C10 H10 0.9300
C4 C3 1.407(2)
C2 C3 1.367(3)
C2 C7 1.400(3)
C2 C1 1.508(3)
C13 C12 1.377(3)
C13 H13 0.9300
C6 C7 1.369(3)
C6 H6 0.9300
C11 C12 1.380(3)
C11 H11 0.9300
C3 H3 0.9300
C7 H7 0.9300
C12 H12 0.9300
C1 H1A 0.9600
C1 H1B 0.9600
C1 H1C 0.9600

loop_
_geom_hbond_atom_site_label_D
_geom_hbond_atom_site_label_H
_geom_hbond_atom_site_label_A
_geom_hbond_site_symmetry_A
_geom_hbond_distance_DH
_geom_hbond_distance_HA
_geom_hbond_distance_DA
_geom_hbond_angle_DHA
O2 H4 O1 3_655 0.932(17) 1.645(17) 2.5756(18) 176(3)
N1 H1 O2 . 0.896(18) 2.32(2) 2.6598(19) 102.2(19)
N1 H1 O1 . 0.896(18) 1.84(2) 2.5933(19) 141(2)

loop_
_geom_torsion_atom_site_label_1
_geom_torsion_atom_site_label_2
_geom_torsion_atom_site_label_3
_geom_torsion_atom_site_label_4
_geom_torsion
C9 N1 C8 C4 179.90(16)
C8 N1 C9 C10 8.4(3)
C8 N1 C9 C14 -171.45(17)
C10 C9 C14 O2 -177.89(16)
N1 C9 C14 O2 2.0(2)
C10 C9 C14 C13 1.8(3)
N1 C9 C14 C13 -178.31(16)
C14 C9 C10 C11 -1.1(3)
N1 C9 C10 C11 179.06(17)
N1 C8 C4 C3 -177.72(17)
N1 C8 C4 C5 2.0(3)
O1 C5 C4 C3 -177.76(17)
C6 C5 C4 C3 1.7(3)
O1 C5 C4 C8 2.5(3)
C6 C5 C4 C8 -177.99(17)
O2 C14 C13 C12 178.77(18)
C9 C14 C13 C12 -0.9(3)
O1 C5 C6 C7 178.47(18)
C4 C5 C6 C7 -1.0(3)
C9 C10 C11 C12 -0.6(3)
C7 C2 C3 C4 0.1(3)
C1 C2 C3 C4 179.5(2)
C8 C4 C3 C2 178.41(19)
C5 C4 C3 C2 -1.3(3)
C5 C6 C7 C2 -0.2(3)
C3 C2 C7 C6 0.7(3)
C1 C2 C7 C6 -178.8(2)
C14 C13 C12 C11 -0.8(3)
C10 C11 C12 C13 1.5(3)
